data_7101005
_journal_name_full 'Chemical Communications'
_journal_paper_doi 10.1039/b416536e
_journal_year 2005
_chemical_formula_moiety 'C38 H50 Cl1 N2 O2 Ta1'
_chemical_formula_sum 'C38 H50 Cl N2 O2 Ta'
_chemical_formula_weight 783.24
_space_group_IT_number 2
_symmetry_cell_setting triclinic
_symmetry_space_group_name_Hall '-P 1'
_symmetry_space_group_name_H-M 'P -1'
_cell_angle_alpha 98.8630(10)
_cell_angle_beta 115.4240(10)
_cell_angle_gamma 101.1690(10)
_cell_formula_units_Z 2
_cell_length_a 12.1330(3)
_cell_length_b 12.3876(3)
_cell_length_c 13.9642(4)
_cell_measurement_temperature 150
_cell_volume 1791.75(18)
_diffrn_ambient_temperature 150
_exptl_crystal_density_diffrn 1.45
_cod_depositor_comments
;
The following automatic conversions were performed:
'_geom_bond_publ_flag' value 'YES' changed to 'yes' according to
'/home/saulius/struct/CIF-dictionaries/cif_core.dic' dictionary named
'cif_core.dic' version 2.4.1 from 2010-06-29 (55 times).

Automatic conversion script
Id: cif_fix_enum 1527 2010-12-29 10:47:43Z saulius 
;
_cod_original_formula_sum 'C38 H50 Cl1 N2 O2 Ta1'
_cod_database_code 7101005

loop_
_symmetry_equiv_pos_as_xyz
'x, y, z'
'-x, -y, -z'

loop_
_atom_site_label
_atom_site_type_symbol
_atom_site_fract_x
_atom_site_fract_y
_atom_site_fract_z
_atom_site_U_iso_or_equiv
_atom_site_adp_type
_atom_site_occupancy
_atom_site_symmetry_multiplicity
_atom_site_calc_flag
_atom_site_refinement_flags
_atom_site_disorder_assembly
_atom_site_disorder_group
Ta Ta -0.000746(17) 0.263236(14) 0.227969(14) 0.02514(8) Uani 1 1 d . . .
Cl Cl 0.04194(11) 0.20606(9) 0.07094(10) 0.0323(2) Uani 1 1 d . . .
O(1) O -0.1650(3) 0.2665(3) 0.1210(3) 0.0257(6) Uani 1 1 d . . .
O(2) O 0.1678(3) 0.2572(3) 0.3232(3) 0.0294(7) Uani 1 1 d . . .
N(31) N -0.0654(4) 0.0737(3) 0.1980(3) 0.0267(8) Uani 1 1 d . . .
N(41) N 0.0738(4) 0.4381(3) 0.2138(3) 0.0293(8) Uani 1 1 d . . .
C(11) C -0.2622(4) 0.2782(4) 0.0318(4) 0.0285(9) Uani 1 1 d . . .
C(12) C -0.2952(5) 0.3821(4) 0.0399(4) 0.0312(10) Uani 1 1 d . . .
C(13) C -0.3977(5) 0.3925(4) -0.0514(5) 0.0404(12) Uani 1 1 d . . .
C(14) C -0.4643(5) 0.3083(5) -0.1480(5) 0.0413(12) Uani 1 1 d . . .
C(15) C -0.4295(5) 0.2082(5) -0.1552(4) 0.0400(12) Uani 1 1 d . . .
C(16) C -0.3290(5) 0.1901(4) -0.0658(4) 0.0313(10) Uani 1 1 d . . .
C(21) C 0.2790(5) 0.2322(4) 0.3637(4) 0.0294(9) Uani 1 1 d . . .
C(22) C 0.2942(5) 0.1502(4) 0.4250(4) 0.0349(10) Uani 1 1 d . . .
C(23) C 0.4090(5) 0.1254(5) 0.4671(5) 0.0402(12) Uani 1 1 d . . .
C(24) C 0.5075(5) 0.1767(5) 0.4487(5) 0.0452(13) Uani 1 1 d . . .
C(25) C 0.4916(5) 0.2564(4) 0.3894(5) 0.0402(12) Uani 1 1 d . . .
C(26) C 0.3780(5) 0.2869(4) 0.3459(4) 0.0340(10) Uani 1 1 d . . .
C(32) C -0.1450(5) 0.0723(4) 0.2418(4) 0.0305(10) Uani 1 1 d . . .
C(33) C -0.2438(5) -0.0253(5) 0.2109(5) 0.0415(12) Uani 1 1 d . . .
C(34) C -0.2500(6) -0.1242(4) 0.1443(5) 0.0453(13) Uani 1 1 d . . .
C(35) C -0.1625(6) -0.1225(4) 0.1067(5) 0.0389(12) Uani 1 1 d . . .
C(36) C -0.0715(5) -0.0202(4) 0.1325(4) 0.0329(10) Uani 1 1 d . . .
C(42) C 0.1065(6) 0.5005(5) 0.3132(4) 0.0419(12) Uani 1 1 d . . .
C(43) C 0.1782(8) 0.6108(6) 0.3503(6) 0.0639(18) Uani 1 1 d . . .
C(44) C 0.2093(8) 0.6600(6) 0.2806(7) 0.071(2) Uani 1 1 d . . .
C(45) C 0.1722(7) 0.5976(5) 0.1763(6) 0.0538(16) Uani 1 1 d . . .
C(46) C 0.1052(6) 0.4834(5) 0.1445(4) 0.0396(12) Uani 1 1 d . . .
C(121) C -0.3038(6) 0.4848(6) 0.2054(5) 0.0540(15) Uani 1 1 d . . .
C(122) C -0.2243(5) 0.4781(4) 0.1450(4) 0.0343(10) Uani 1 1 d . . .
C(123) C -0.1838(7) 0.5938(5) 0.1253(6) 0.0586(17) Uani 1 1 d . . .
C(161) C -0.4115(6) -0.0223(5) -0.1004(6) 0.0516(14) Uani 1 1 d . . .
C(162) C -0.2978(5) 0.0777(4) -0.0775(4) 0.0355(10) Uani 1 1 d . . .
C(163) C -0.2573(6) 0.0548(6) -0.1669(5) 0.0533(15) Uani 1 1 d . . .
C(221) C 0.1643(8) -0.0323(6) 0.4311(9) 0.087(3) Uani 1 1 d . . .
C(222) C 0.1896(5) 0.0960(5) 0.4502(5) 0.0419(12) Uani 1 1 d . . .
C(223) C 0.2175(8) 0.1561(8) 0.5652(6) 0.078(2) Uani 1 1 d . . .
C(261) C 0.3782(6) 0.3352(5) 0.1779(5) 0.0501(14) Uani 1 1 d . . .
C(262) C 0.3649(5) 0.3741(4) 0.2800(4) 0.0360(11) Uani 1 1 d . . .
C(263) C 0.4612(6) 0.4911(5) 0.3490(5) 0.0545(15) Uani 1 1 d . . .
C(321) C -0.1049(5) 0.1870(4) 0.3157(4) 0.0334(10) Uani 1 1 d . . .
C(322) C -0.2126(6) 0.2253(5) 0.3263(5) 0.0423(12) Uani 1 1 d . . .
C(421) C 0.0430(6) 0.4198(5) 0.3609(5) 0.0395(12) Uani 1 1 d . . .
C(422) C 0.1260(6) 0.4308(5) 0.4810(5) 0.0509(14) Uani 1 1 d . . .
H(13) H -0.4222 0.4606 -0.0462 0.049 Uiso 1 1 calc R . .
H(14) H -0.5332 0.3181 -0.2093 0.050 Uiso 1 1 calc R . .
H(15) H -0.4750 0.1500 -0.2227 0.048 Uiso 1 1 calc R . .
H(23) H 0.4208 0.0718 0.5097 0.048 Uiso 1 1 calc R . .
H(24) H 0.5851 0.1570 0.4769 0.054 Uiso 1 1 calc R . .
H(25) H 0.5596 0.2919 0.3774 0.048 Uiso 1 1 calc R . .
H(33) H -0.3062 -0.0245 0.2348 0.050 Uiso 1 1 calc R . .
H(34) H -0.3148 -0.1930 0.1248 0.054 Uiso 1 1 calc R . .
H(35) H -0.1640 -0.1905 0.0634 0.047 Uiso 1 1 calc R . .
H(36) H -0.0135 -0.0172 0.1033 0.039 Uiso 1 1 calc R . .
H(43) H 0.2064 0.6534 0.4235 0.077 Uiso 1 1 calc R . .
H(44) H 0.2572 0.7382 0.3047 0.085 Uiso 1 1 calc R . .
H(45) H 0.1918 0.6320 0.1270 0.065 Uiso 1 1 calc R . .
H(46) H 0.0815 0.4372 0.0739 0.048 Uiso 1 1 calc R . .
H(122) H -0.1451 0.4609 0.1943 0.041 Uiso 1 1 calc R . .
H(12A) H -0.3829 0.5005 0.1585 0.081 Uiso 1 1 calc R . .
H(12B) H -0.2549 0.5462 0.2739 0.081 Uiso 1 1 calc R . .
H(12C) H -0.3243 0.4120 0.2222 0.081 Uiso 1 1 calc R . .
H(12D) H -0.1322 0.5891 0.0876 0.088 Uiso 1 1 calc R . .
H(12E) H -0.1335 0.6520 0.1960 0.088 Uiso 1 1 calc R . .
H(12F) H -0.2599 0.6145 0.0796 0.088 Uiso 1 1 calc R . .
H(162) H -0.2246 0.0814 -0.0058 0.043 Uiso 1 1 calc R . .
H(16A) H -0.4358 -0.0076 -0.0423 0.077 Uiso 1 1 calc R . .
H(16B) H -0.3872 -0.0932 -0.1020 0.077 Uiso 1 1 calc R . .
H(16C) H -0.4840 -0.0296 -0.1717 0.077 Uiso 1 1 calc R . .
H(16D) H -0.3255 0.0553 -0.2375 0.080 Uiso 1 1 calc R . .
H(16E) H -0.2414 -0.0199 -0.1729 0.080 Uiso 1 1 calc R . .
H(16F) H -0.1793 0.1143 -0.1474 0.080 Uiso 1 1 calc R . .
H(222) H 0.1094 0.1092 0.3975 0.050 Uiso 1 1 calc R . .
H(22A) H 0.2392 -0.0491 0.4841 0.131 Uiso 1 1 calc R . .
H(22B) H 0.1469 -0.0667 0.3562 0.131 Uiso 1 1 calc R . .
H(22C) H 0.0903 -0.0640 0.4407 0.131 Uiso 1 1 calc R . .
H(22D) H 0.2926 0.1412 0.6200 0.118 Uiso 1 1 calc R . .
H(22E) H 0.1438 0.1275 0.5762 0.118 Uiso 1 1 calc R . .
H(22F) H 0.2339 0.2386 0.5734 0.118 Uiso 1 1 calc R . .
H(262) H 0.2774 0.3830 0.2553 0.043 Uiso 1 1 calc R . .
H(26A) H 0.3633 0.3911 0.1347 0.075 Uiso 1 1 calc R . .
H(26B) H 0.3156 0.2607 0.1333 0.075 Uiso 1 1 calc R . .
H(26C) H 0.4644 0.3285 0.1999 0.075 Uiso 1 1 calc R . .
H(26D) H 0.5480 0.4846 0.3756 0.082 Uiso 1 1 calc R . .
H(26E) H 0.4482 0.5185 0.4120 0.082 Uiso 1 1 calc R . .
H(26F) H 0.4490 0.5453 0.3037 0.082 Uiso 1 1 calc R . .
H(321) H 0.010(7) 0.203(6) 0.374(6) 0.07(2) Uiso 1 1 d . . .
H(32A) H -0.266(6) 0.233(5) 0.252(5) 0.038(15) Uiso 1 1 d . . .
H(32B) H -0.187(5) 0.303(5) 0.370(5) 0.038(15) Uiso 1 1 d . . .
H(32C) H -0.245(7) 0.170(6) 0.361(6) 0.061(19) Uiso 1 1 d . . .
H(421) H -0.017(7) 0.422(6) 0.351(6) 0.06(2) Uiso 1 1 d . . .
H(42A) H 0.211(3) 0.403(3) 0.4914(7) 0.042(15) Uiso 1 1 calc R . .
H(42B) H 0.072(2) 0.377(3) 0.5110(14) 0.09(2) Uiso 1 1 calc R . .
H(42C) H 0.156(3) 0.521(3) 0.5284(17) 0.10(3) Uiso 1 1 calc R . .

loop_
_atom_site_aniso_label
_atom_site_aniso_U_11
_atom_site_aniso_U_22
_atom_site_aniso_U_33
_atom_site_aniso_U_12
_atom_site_aniso_U_13
_atom_site_aniso_U_23
Ta 0.02347(11) 0.02607(11) 0.02581(11) 0.00897(7) 0.01095(8) 0.00671(7)
Cl 0.0330(6) 0.0327(5) 0.0335(6) 0.0070(5) 0.0202(5) 0.0041(5)
O(1) 0.0221(15) 0.0293(15) 0.0268(16) 0.0102(12) 0.0105(13) 0.0104(13)
O(2) 0.0250(16) 0.0313(16) 0.0321(17) 0.0112(13) 0.0116(14) 0.0105(14)
N(31) 0.028(2) 0.0236(18) 0.028(2) 0.0061(15) 0.0139(17) 0.0090(15)
N(41) 0.031(2) 0.0234(18) 0.039(2) 0.0100(16) 0.0197(19) 0.0125(16)
C(11) 0.026(2) 0.034(2) 0.031(2) 0.0100(19) 0.015(2) 0.015(2)
C(12) 0.025(2) 0.031(2) 0.037(3) 0.0068(19) 0.014(2) 0.013(2)
C(13) 0.034(3) 0.037(3) 0.048(3) 0.015(2) 0.013(3) 0.021(2)
C(14) 0.030(3) 0.043(3) 0.041(3) 0.010(2) 0.006(2) 0.021(2)
C(15) 0.033(3) 0.045(3) 0.034(3) 0.005(2) 0.011(2) 0.013(2)
C(16) 0.029(2) 0.036(2) 0.032(2) 0.010(2) 0.017(2) 0.012(2)
C(21) 0.029(2) 0.032(2) 0.024(2) 0.0081(19) 0.011(2) 0.0032(18)
C(22) 0.030(3) 0.038(3) 0.033(3) 0.013(2) 0.011(2) 0.009(2)
C(23) 0.035(3) 0.039(3) 0.042(3) 0.015(2) 0.011(2) 0.014(2)
C(24) 0.029(3) 0.047(3) 0.053(3) 0.018(2) 0.012(3) 0.012(3)
C(25) 0.027(3) 0.043(3) 0.050(3) 0.012(2) 0.017(2) 0.015(2)
C(26) 0.026(2) 0.039(3) 0.034(3) 0.009(2) 0.011(2) 0.009(2)
C(32) 0.036(3) 0.036(2) 0.028(2) 0.018(2) 0.019(2) 0.015(2)
C(33) 0.043(3) 0.049(3) 0.051(3) 0.017(2) 0.035(3) 0.021(3)
C(34) 0.050(3) 0.030(2) 0.062(4) 0.003(2) 0.035(3) 0.013(2)
C(35) 0.052(3) 0.026(2) 0.045(3) 0.011(2) 0.029(3) 0.009(2)
C(36) 0.037(3) 0.035(2) 0.039(3) 0.016(2) 0.024(2) 0.017(2)
C(42) 0.053(3) 0.046(3) 0.032(3) 0.023(3) 0.021(3) 0.011(2)
C(43) 0.072(5) 0.054(4) 0.042(4) 0.001(3) 0.019(4) -0.006(3)
C(44) 0.073(5) 0.036(3) 0.075(5) -0.012(3) 0.028(4) -0.004(3)
C(45) 0.064(4) 0.050(3) 0.067(4) 0.018(3) 0.041(4) 0.034(3)
C(46) 0.056(3) 0.040(3) 0.031(3) 0.022(3) 0.022(3) 0.016(2)
C(121) 0.052(4) 0.068(4) 0.052(4) 0.025(3) 0.030(3) 0.016(3)
C(122) 0.033(3) 0.033(2) 0.042(3) 0.017(2) 0.018(2) 0.014(2)
C(123) 0.069(4) 0.036(3) 0.059(4) 0.004(3) 0.024(4) 0.014(3)
C(161) 0.052(4) 0.041(3) 0.062(4) 0.015(3) 0.026(3) 0.014(3)
C(162) 0.028(3) 0.040(3) 0.028(2) 0.009(2) 0.007(2) 0.002(2)
C(163) 0.043(3) 0.069(4) 0.042(3) 0.016(3) 0.021(3) 0.000(3)
C(221) 0.066(5) 0.058(4) 0.163(10) 0.027(4) 0.064(6) 0.055(5)
C(222) 0.036(3) 0.050(3) 0.044(3) 0.020(2) 0.016(3) 0.025(3)
C(223) 0.064(5) 0.132(7) 0.045(4) 0.021(5) 0.029(4) 0.037(4)
C(261) 0.046(3) 0.059(4) 0.045(3) 0.011(3) 0.022(3) 0.016(3)
C(262) 0.031(3) 0.040(3) 0.038(3) 0.010(2) 0.015(2) 0.015(2)
C(263) 0.061(4) 0.038(3) 0.051(4) 0.008(3) 0.016(3) 0.015(3)
C(321) 0.038(3) 0.037(2) 0.034(3) 0.017(2) 0.021(2) 0.012(2)
C(322) 0.055(4) 0.045(3) 0.046(3) 0.024(3) 0.035(3) 0.017(3)
C(421) 0.039(3) 0.037(3) 0.034(3) 0.014(2) 0.014(3) -0.006(2)
C(422) 0.056(4) 0.055(3) 0.036(3) 0.012(3) 0.021(3) 0.003(3)

loop_
_geom_bond_atom_site_label_1
_geom_bond_atom_site_label_2
_geom_bond_distance
_geom_bond_publ_flag
Ta O(1) 1.923(3) yes
Ta O(2) 1.927(3) yes
Ta N(31) 2.237(4) yes
Ta N(41) 2.253(4) yes
Ta C(421) 2.266(5) yes
Ta C(321) 2.284(5) yes
Ta Cl 2.4934(11) yes
Ta H(321) 2.24(7) yes
O(1) C(11) 1.350(5) yes
O(2) C(21) 1.340(6) yes
N(31) C(36) 1.334(6) yes
N(31) C(32) 1.346(6) yes
N(41) C(42) 1.325(7) yes
N(41) C(46) 1.341(6) yes
C(11) C(16) 1.399(7) yes
C(11) C(12) 1.422(6) yes
C(12) C(13) 1.393(7) yes
C(12) C(122) 1.514(7) yes
C(13) C(14) 1.366(8) yes
C(14) C(15) 1.388(7) yes
C(15) C(16) 1.408(7) yes
C(16) C(162) 1.515(7) yes
C(21) C(26) 1.398(7) yes
C(21) C(22) 1.415(7) yes
C(22) C(23) 1.377(7) yes
C(22) C(222) 1.521(7) yes
C(23) C(24) 1.384(8) yes
C(24) C(25) 1.374(8) yes
C(25) C(26) 1.402(7) yes
C(26) C(262) 1.512(7) yes
C(32) C(33) 1.384(7) yes
C(32) C(321) 1.473(7) yes
C(33) C(34) 1.388(8) yes
C(34) C(35) 1.370(8) yes
C(35) C(36) 1.389(7) yes
C(43) C(42) 1.352(9) yes
C(43) C(44) 1.368(11) yes
C(44) C(45) 1.370(10) yes
C(45) C(46) 1.382(8) yes
C(121) C(122) 1.535(7) yes
C(122) C(123) 1.528(7) yes
C(161) C(162) 1.543(8) yes
C(162) C(163) 1.533(7) yes
C(221) C(222) 1.516(8) yes
C(222) C(223) 1.521(9) yes
C(261) C(262) 1.519(8) yes
C(262) C(263) 1.531(8) yes
C(321) C(322) 1.529(7) yes
C(321) H(321) 1.23(7) yes
C(322) H(32A) 0.99(6) yes
C(322) H(32B) 0.97(6) yes
C(322) H(32C) 1.01(7) yes
C(421) C(422) 1.507(8) yes
C(421) C(42) 1.544(8) yes
C(421) H(421) 0.69(7) yes
